data_1570409
loop_
_publ_author_name
'Li, Tao'
'Liu, Jia-Chuan'
'Liu, En-Ping'
'Liu, Bai-Tong'
'Wang, Jing-Yu'
'Liao, Pei-Yu'
'Jia, Jian-Hua'
'Feng, Yuanning'
'Tong, Ming-Liang'

_publ_section_title
;
 NIR-II photothermal conversion and imaging based on a cocrystal
 containing twisted components.
;
_journal_issue 5
_journal_name_full 'Chemical science'
_journal_page_first 1692
_journal_page_last 1699
_journal_paper_doi 10.1039/d3sc03532h
_journal_volume 15
_journal_year 2024
_chemical_formula_moiety 'C24 H4 Cl4 O6, 2(C6 H4 S4), C4 H8 O'
_chemical_formula_sum 'C40 H20 Cl4 O7 S8'
_chemical_formula_weight 1010.84
_space_group_crystal_system orthorhombic
_space_group_IT_number 18
_space_group_name_Hall 'P 2 2ab'
_space_group_name_H-M_alt 'P 21 21 2'
_atom_sites_solution_hydrogens geom
_atom_sites_solution_primary dual
_audit_creation_date 2022-01-04
_audit_creation_method
;
Olex2 1.2
(compiled 2018.05.29 svn.r3508 for OlexSys, GUI svn.r5506)
;
_audit_update_record
;
2022-11-14 deposited with the CCDC.	2023-11-27 downloaded from the CCDC.
;
_cell_angle_alpha 90
_cell_angle_beta 90
_cell_angle_gamma 90
_cell_formula_units_Z 2
_cell_length_a 17.9065(3)
_cell_length_b 15.4002(3)
_cell_length_c 7.39430(10)
_cell_measurement_reflns_used 34780
_cell_measurement_temperature 298
_cell_measurement_theta_max 60.6520
_cell_measurement_theta_min 2.1140
_cell_volume 2039.08(6)
_computing_cell_refinement 'CrysAlisPro 1.171.41.115a (Rigaku OD, 2021)'
_computing_data_collection 'CrysAlisPro 1.171.41.115a (Rigaku OD, 2021)'
_computing_data_reduction 'CrysAlisPro 1.171.41.115a (Rigaku OD, 2021)'
_computing_molecular_graphics 'Olex2 (Dolomanov et al., 2009)'
_computing_publication_material 'Olex2 (Dolomanov et al., 2009)'
_computing_structure_refinement 'XL (Sheldrick, 2008)'
_computing_structure_solution 'ShelXT (Sheldrick, 2015)'
_diffrn_ambient_temperature 298
_diffrn_detector 'Hybrid Pixel Array Detector'
_diffrn_detector_area_resol_mean 10.0000
_diffrn_detector_type HyPix
_diffrn_measured_fraction_theta_full 1.000
_diffrn_measured_fraction_theta_max 0.994
_diffrn_measurement_details
;
List of Runs (angles in degrees, time in seconds):

  # Type    Start    End  Width  t~exp~   \w     \q     \k     \f   Frames
#--------------------------------------------------------------------------
  1  \w     35.00  98.00   0.50    1.00    --   73.84-111.00 -43.00  126
  2  \w     87.00 126.00   0.50    1.00    --   73.84 111.00  51.00   78
  3  \w    -98.00 -72.00   0.50    1.00    --  -75.09 111.00  51.00   52
  4  \w   -137.00 -86.00   0.50    1.00    --  -75.09-111.00 -43.00  102
  5  \w    -16.00  33.00   0.50    0.50    --   -0.62  19.00-150.00   98
  6  \w     39.00  75.00   0.50    0.50    --   -0.62  19.00-150.00   72
  7  \w    -14.00  62.00   0.50    0.50    --   -0.62  38.00  60.00  152
  8  \w    -21.00   4.00   0.50    0.50    --   14.00 101.00 149.33   50
  9  \w    -31.00  41.00   0.50    0.50    --   26.00 -49.00  -2.72  144
 10  \w     -2.00  23.00   0.50    0.50    --   30.00  95.00 167.79   50
 11  \w      8.00  33.00   0.50    1.00    --   38.00  90.00  32.40   50
 12  \w     13.00  38.00   0.50    1.00    --   42.00  89.00-176.14   50
 13  \w     13.00  38.00   0.50    1.00    --   42.00  91.00  76.02   50
 14  \w     23.00  63.00   0.50    1.00    --   46.00  76.00-108.17   80
 15  \w     86.00 117.00   0.50    1.00    --   46.00  76.00-108.17   62
 16  \w     26.00  88.00   0.50    1.00    --   50.00  78.00 -23.79  124
 17  \w     31.00  64.00   0.50    1.00    --   54.00  75.00 -53.69   66
 18  \w     30.00  56.00   0.50    1.00    --   54.00  77.00 104.22   52
 19  \w     72.00 122.00   0.50    1.00    --   54.00  77.00 104.22  100
 20  \w     32.00  73.00   0.50    1.00    --   54.00  74.00  37.25   82
 21  \w     34.00  64.00   0.50    1.00    --   58.00  78.00  52.08   60
 22  \w     35.00  60.00   0.50    1.00    --   58.00  76.00 127.25   50
 23  \w    101.00 129.00   0.50    1.00    --   58.00  76.00 127.25   56
 24  \w     38.00  63.00   0.50    1.00    --   62.00  78.00-165.15   50
 25  \w     38.00  75.00   0.50    1.00    --   62.00  77.00 -99.25   74
 26  \w     89.00 128.00   0.50    1.00    --   66.00  77.00 169.38   78
 27  \w     42.00  67.00   0.50    1.00    --   66.00  77.00 -22.27   50
 28  \w     82.00 108.00   0.50    1.00    --   66.00  77.00 137.85   52
 29  \w    114.00 139.00   0.50    1.00    --   66.00  77.00 -22.27   50
 30  \w    114.00 139.00   0.50    1.00    --   66.00  76.00-118.29   50
 31  \w     43.00  78.00   0.50    1.00    --   66.00  76.00-118.29   70
 32  \w     42.00  69.00   0.50    1.00    --   66.00  77.00 169.38   54
 33  \w     42.00  69.00   0.50    1.00    --   66.00  77.00 137.85   54
 34  \w    101.00 140.00   0.50    1.00    --   70.00  78.00 -21.11   78
 35  \w     46.00  78.00   0.50    1.00    --   70.00  78.00 -21.11   64
 36  \w     46.00 137.00   0.50    1.00    --   70.00  77.00 -54.63  182
 37  \w     46.00 141.00   0.50    1.00    --   70.00  78.00   0.72  190
 38  \w     47.00 130.00   0.50    1.00    --   70.00  76.00  58.61  166
 39  \w      2.00  70.00   0.50    1.00    --   73.84 -38.00 -30.00  136
 40  \w    100.00 126.00   0.50    1.00    --   73.84  77.00  30.00   52
 41  \w     50.00  86.00   0.50    1.00    --   73.84  77.00  30.00   72
 42  \w     50.00 131.00   0.50    1.00    --   73.84  77.00 -75.60  162
 43  \w     51.00 130.00   0.50    1.00    --   73.84  75.00 121.69  158
 44  \w     41.00  81.00   0.50    1.00    --   73.84-125.00 120.00   80
 45  \w      1.00  87.00   0.50    1.00    --   73.84 -57.00 -30.00  172
 46  \w     92.00 139.00   0.50    1.00    --   73.84  77.00-150.00   94
 47  \w     51.00 146.00   0.50    1.00    --   73.84  76.00-135.58  190
 48  \w     50.00 131.00   0.50    1.00    --   73.84  77.00-180.00  162
 49  \w     50.00  85.00   0.50    1.00    --   73.84  77.00-150.00   70
 50  \w     70.00  95.00   0.50    1.00    --   73.84 -77.00 150.00   50
 51  \w     41.00  67.00   0.50    1.00    --   73.84 -77.00 150.00   52
 52  \w     50.00 117.00   0.50    1.00    --   73.84  77.00  90.00  134
 53  \w   -110.00 -23.00   0.50    1.00    --  -75.09 125.00-150.00  174
 54  \w   -145.00 -79.00   0.50    1.00    --  -75.09-125.00-180.00  132
 55  \w   -140.00 -94.00   0.50    1.00    --  -75.09 -99.00  90.00   92
 56  \w   -140.00-107.00   0.50    1.00    --  -75.09-125.00  90.00   66
 57  \w   -108.00 -23.00   0.50    1.00    --  -75.09 125.00  90.00  170
 58  \w    -92.00 -20.00   0.50    1.00    --  -75.09 125.00 120.00  144
 59  \w    -67.00 -41.00   0.50    1.00    --  -75.09 111.00  51.00   52
;
_diffrn_measurement_device 'four-circle diffractometer'
_diffrn_measurement_device_type 'ROD, Synergy Custom system, HyPix'
_diffrn_measurement_method '\w scans'
_diffrn_orient_matrix_type 'CrysAlisPro convention (1999,Acta A55,543-557)'
_diffrn_orient_matrix_UB_11 -0.0724273000
_diffrn_orient_matrix_UB_12 0.0046952000
_diffrn_orient_matrix_UB_13 0.0441405000
_diffrn_orient_matrix_UB_21 -0.0089388000
_diffrn_orient_matrix_UB_22 -0.0831888000
_diffrn_orient_matrix_UB_23 -0.0477915000
_diffrn_orient_matrix_UB_31 0.0164215000
_diffrn_orient_matrix_UB_32 -0.0247363000
_diffrn_orient_matrix_UB_33 0.1690907000
_diffrn_radiation_monochromator mirror
_diffrn_radiation_probe x-ray
_diffrn_radiation_type GaK\a
_diffrn_radiation_wavelength 1.3405
_diffrn_reflns_av_R_equivalents 0.0695
_diffrn_reflns_av_unetI/netI 0.0204
_diffrn_reflns_Laue_measured_fraction_full 1.000
_diffrn_reflns_Laue_measured_fraction_max 0.994
_diffrn_reflns_limit_h_max 22
_diffrn_reflns_limit_h_min -23
_diffrn_reflns_limit_k_max 20
_diffrn_reflns_limit_k_min -20
_diffrn_reflns_limit_l_max 9
_diffrn_reflns_limit_l_min -9
_diffrn_reflns_number 59114
_diffrn_reflns_point_group_measured_fraction_full 1.000
_diffrn_reflns_point_group_measured_fraction_max 0.987
_diffrn_reflns_theta_full 53.543
_diffrn_reflns_theta_max 60.918
_diffrn_reflns_theta_min 3.291
_diffrn_source 'micro-focus metaljet'
_exptl_absorpt_coefficient_mu 4.531
_exptl_absorpt_correction_T_max 1.00000
_exptl_absorpt_correction_T_min 0.31256
_exptl_absorpt_correction_type multi-scan
_exptl_absorpt_process_details
;
CrysAlisPro 1.171.41.115a (Rigaku Oxford Diffraction, 2021)
Empirical absorption correction using spherical harmonics,
implemented in SCALE3 ABSPACK scaling algorithm.
;
_exptl_crystal_colour 'metallic dark red'
_exptl_crystal_colour_lustre metallic
_exptl_crystal_colour_modifier dark
_exptl_crystal_colour_primary red
_exptl_crystal_density_diffrn 1.646
_exptl_crystal_description needle
_exptl_crystal_F_000 1024
_exptl_crystal_size_max 0.42
_exptl_crystal_size_mid 0.13
_exptl_crystal_size_min 0.08
_refine_diff_density_max 0.541
_refine_diff_density_min -0.537
_refine_diff_density_rms 0.062
_refine_ls_abs_structure_details
;
 Flack x determined using 1627 quotients [(I+)-(I-)]/[(I+)+(I-)]
 (Parsons, Flack and Wagner, Acta Cryst. B69 (2013) 249-259).
;
_refine_ls_abs_structure_Flack 0.287(7)
_refine_ls_extinction_method none
_refine_ls_goodness_of_fit_ref 1.070
_refine_ls_hydrogen_treatment constr
_refine_ls_matrix_type full
_refine_ls_number_parameters 267
_refine_ls_number_reflns 4692
_refine_ls_number_restraints 0
_refine_ls_restrained_S_all 1.070
_refine_ls_R_factor_all 0.0592
_refine_ls_R_factor_gt 0.0555
_refine_ls_shift/su_max 0.000
_refine_ls_shift/su_mean 0.000
_refine_ls_structure_factor_coef Fsqd
_refine_ls_weighting_details 'w=1/[\s^2^(Fo^2^)+(0.1216P)^2^+0.2907P] where P=(Fo^2^+2Fc^2^)/3'
_refine_ls_weighting_scheme calc
_refine_ls_wR_factor_gt 0.1774
_refine_ls_wR_factor_ref 0.1827
_reflns_Friedel_coverage 0.738
_reflns_Friedel_fraction_full 1.000
_reflns_Friedel_fraction_max 0.977
_reflns_number_gt 4194
_reflns_number_total 4692
_reflns_threshold_expression 'I > 2\s(I)'
_cod_data_source_file d3sc03532h2.cif
_cod_data_source_block 56
_cod_depositor_comments 'Adding full bibliography for 1570409--1570410.cif.'
_cod_database_code 1570409
_shelx_shelxl_version_number 2016/6
_chemical_oxdiff_formula 'C O N H S'
_shelx_space_group_comment
;
The symmetry employed for this shelxl refinement is uniquely defined
by the following loop, which should always be used as a source of
symmetry information in preference to the above space-group names.
They are only intended as comments.
;
_shelx_estimated_absorpt_t_max 0.713
_shelx_estimated_absorpt_t_min 0.252
_reflns_odcompleteness_completeness 99.95
_reflns_odcompleteness_iscentric 1
_reflns_odcompleteness_theta 52.86
_olex2_refinement_description
;
1. Fixed Uiso
 At 1.2 times of:
  All C(H) groups, All C(H,H) groups
2.a Secondary CH2 refined with riding coordinates:
 C00T(H00A,H00B), C00U(H00C,H00D)
2.b Aromatic/amide H refined with riding coordinates:
 C00J(H00J), C00K(H00K), C00O(H00O), C00P(H00P), C00Q(H00Q), C00R(H00R)
;
_olex2_submission_special_instructions 'No special instructions were received'
_oxdiff_exptl_absorpt_empirical_details
;
Empirical correction (ABSPACK) includes:
- Absorption correction using spherical harmonics
- Frame scaling
;
_oxdiff_exptl_absorpt_empirical_full_max 2.792
_oxdiff_exptl_absorpt_empirical_full_min 0.358

loop_
_space_group_symop_operation_xyz
'x, y, z'
'-x, -y, z'
'-x+1/2, y+1/2, -z'
'x+1/2, -y+1/2, -z'

loop_
_atom_site_label
_atom_site_type_symbol
_atom_site_fract_x
_atom_site_fract_y
_atom_site_fract_z
_atom_site_U_iso_or_equiv
_atom_site_adp_type
_atom_site_occupancy
_atom_site_site_symmetry_order
_atom_site_calc_flag
_atom_site_refinement_flags_posn
_atom_site_refinement_flags_adp
_atom_site_refinement_flags_occupancy
_atom_site_disorder_assembly
_atom_site_disorder_group
Cl00 Cl 0.40217(9) 0.21641(9) 0.9119(2) 0.0929(4) Uani 1 1 d . . . . .
Cl1 Cl 0.65564(7) -0.16179(10) 0.5380(2) 0.0921(4) Uani 1 1 d . . . . .
S003 S 0.75689(9) 0.63030(12) 0.8099(3) 0.1004(5) Uani 1 1 d . . . . .
S004 S 0.89243(11) 0.52467(13) 0.8024(2) 0.1083(6) Uani 1 1 d . . . . .
S005 S 0.98827(9) 0.68728(18) 0.6791(3) 0.1171(7) Uani 1 1 d . . . . .
S006 S 0.85325(13) 0.79931(15) 0.6772(3) 0.1239(6) Uani 1 1 d . . . . .
O007 O 0.7492(3) 0.2218(4) 0.7448(8) 0.1166(17) Uani 1 1 d . . . . .
C008 C 0.5626(2) 0.0564(3) 0.7306(6) 0.0632(8) Uani 1 1 d . . . . .
C009 C 0.6252(3) 0.1124(3) 0.7333(6) 0.0733(11) Uani 1 1 d . . . . .
C00A C 0.5733(2) -0.0353(3) 0.7053(6) 0.0638(8) Uani 1 1 d . . . . .
C00B C 0.4892(2) 0.0908(3) 0.7524(5) 0.0641(8) Uani 1 1 d . . . . .
C00C C 0.6150(3) 0.1990(3) 0.7873(7) 0.0832(14) Uani 1 1 d . . . . .
O00D O 0.6807(4) 0.3299(4) 0.8379(11) 0.144(2) Uani 1 1 d . . . . .
C00E C 0.4843(3) 0.1756(3) 0.8246(6) 0.0737(10) Uani 1 1 d . . . . .
C00F C 0.6422(2) -0.0606(4) 0.6352(7) 0.0753(11) Uani 1 1 d . . . . .
O00G O 0.8238(3) 0.1158(5) 0.6573(10) 0.143(2) Uani 1 1 d . . . . .
C00H C 0.6954(3) 0.0786(4) 0.6849(7) 0.0858(15) Uani 1 1 d . . . . .
C00I C 0.8529(3) 0.6281(4) 0.7671(7) 0.0862(14) Uani 1 1 d . . . . .
C00J C 0.5466(3) 0.2285(3) 0.8409(7) 0.0853(13) Uani 1 1 d . . . . .
H00J H 0.541790 0.284153 0.888371 0.102 Uiso 1 1 calc R . . . .
C00K C 0.7033(3) -0.0043(4) 0.6263(7) 0.0837(13) Uani 1 1 d . . . . .
H00K H 0.748843 -0.023485 0.580841 0.100 Uiso 1 1 calc R . . . .
C00L C 0.7610(3) 0.1382(6) 0.6924(10) 0.112(3) Uani 1 1 d . . . . .
C00M C 0.6809(4) 0.2566(5) 0.7941(9) 0.110(2) Uani 1 1 d . . . . .
C00N C 0.8914(3) 0.6970(5) 0.7170(7) 0.0948(17) Uani 1 1 d . . . . .
C00O C 0.7524(5) 0.5203(6) 0.8612(12) 0.122(2) Uani 1 1 d . . . . .
H00O H 0.706751 0.495357 0.891216 0.147 Uiso 1 1 calc R . . . .
C00P C 0.8110(5) 0.4736(5) 0.8582(11) 0.114(2) Uani 1 1 d . . . . .
H00P H 0.809552 0.414587 0.885056 0.137 Uiso 1 1 calc R . . . .
C00Q C 1.0000(5) 0.7829(9) 0.6469(14) 0.152(5) Uani 1 1 d . . . . .
H00Q H 1.048990 0.802211 0.636541 0.183 Uiso 1 1 calc R . . . .
C00R C 0.9451(7) 0.8432(8) 0.6316(15) 0.157(4) Uani 1 1 d . . . . .
H00R H 0.953814 0.900857 0.600956 0.188 Uiso 1 1 calc R . . . .
O00S O 1.000000 1.000000 0.369(2) 0.216(6) Uani 1 2 d S T P . .
C00T C 0.9471(11) 1.0318(17) 0.254(3) 0.264(11) Uani 1 1 d . . . . .
H00A H 0.943857 1.094008 0.273432 0.316 Uiso 1 1 calc R . . . .
H00B H 0.899346 1.007201 0.289480 0.316 Uiso 1 1 calc R . . . .
C00U C 0.9572(8) 1.0163(10) 0.055(2) 0.196(6) Uani 1 1 d . . . . .
H00C H 0.950789 1.069149 -0.014927 0.235 Uiso 1 1 calc R . . . .
H00D H 0.923460 0.971960 0.009716 0.235 Uiso 1 1 calc R . . . .

loop_
_atom_site_aniso_label
_atom_site_aniso_U_11
_atom_site_aniso_U_22
_atom_site_aniso_U_33
_atom_site_aniso_U_23
_atom_site_aniso_U_13
_atom_site_aniso_U_12
Cl00 0.0970(8) 0.0798(7) 0.1017(9) -0.0164(6) -0.0058(7) 0.0165(6)
Cl1 0.0731(6) 0.1048(9) 0.0984(8) -0.0033(7) 0.0147(6) 0.0204(6)
S003 0.0791(7) 0.1119(10) 0.1103(10) -0.0138(8) 0.0016(7) 0.0085(7)
S004 0.1063(10) 0.1254(12) 0.0931(9) -0.0226(9) -0.0191(8) 0.0331(9)
S005 0.0774(8) 0.1717(19) 0.1021(11) -0.0166(12) -0.0079(7) -0.0148(10)
S006 0.1198(13) 0.1267(14) 0.1251(13) 0.0108(12) -0.0129(11) -0.0088(11)
O007 0.095(3) 0.130(4) 0.125(3) 0.041(3) -0.021(3) -0.052(3)
C008 0.0577(18) 0.071(2) 0.0613(19) 0.0093(16) -0.0043(15) -0.0021(16)
C009 0.070(2) 0.082(2) 0.068(2) 0.0179(19) -0.0130(18) -0.013(2)
C00A 0.0588(18) 0.071(2) 0.0613(19) 0.0054(16) -0.0023(15) 0.0028(16)
C00B 0.0626(19) 0.0662(19) 0.0635(19) 0.0031(16) -0.0056(16) -0.0002(16)
C00C 0.091(3) 0.082(3) 0.076(3) 0.020(2) -0.019(2) -0.024(2)
O00D 0.170(5) 0.100(3) 0.163(5) 0.010(3) -0.026(4) -0.066(3)
C00E 0.083(3) 0.066(2) 0.072(2) 0.0006(19) -0.012(2) 0.0027(19)
C00F 0.058(2) 0.095(3) 0.073(2) 0.011(2) 0.0037(18) 0.0108(19)
O00G 0.070(2) 0.193(5) 0.165(5) 0.042(5) -0.006(3) -0.039(3)
C00H 0.067(2) 0.112(4) 0.078(3) 0.033(3) -0.012(2) -0.022(2)
C00I 0.069(2) 0.115(4) 0.075(3) -0.014(3) -0.008(2) 0.006(3)
C00J 0.107(4) 0.070(2) 0.079(3) 0.008(2) -0.014(3) -0.013(2)
C00K 0.054(2) 0.110(4) 0.087(3) 0.024(3) -0.0011(19) -0.002(2)
C00L 0.070(3) 0.158(7) 0.107(4) 0.057(5) -0.017(3) -0.040(4)
C00M 0.115(5) 0.116(5) 0.099(4) 0.032(4) -0.030(4) -0.048(4)
C00N 0.074(3) 0.134(5) 0.076(3) -0.016(3) -0.009(2) -0.001(3)
C00O 0.119(5) 0.132(6) 0.116(5) -0.005(4) 0.016(5) -0.027(5)
C00P 0.135(6) 0.105(4) 0.102(4) 0.002(4) -0.008(4) 0.003(4)
C00Q 0.089(4) 0.230(12) 0.138(7) -0.077(8) -0.018(5) 0.021(6)
C00R 0.201(11) 0.144(7) 0.125(7) 0.005(6) 0.000(8) -0.065(8)
O00S 0.216(15) 0.240(17) 0.192(13) 0.000 0.000 -0.042(13)
C00T 0.218(17) 0.34(3) 0.24(2) 0.036(19) -0.085(16) 0.086(18)
C00U 0.179(11) 0.164(11) 0.244(18) 0.040(12) -0.034(11) -0.040(10)

loop_
_atom_type_symbol
_atom_type_description
_atom_type_scat_dispersion_real
_atom_type_scat_dispersion_imag
_atom_type_scat_source
C C 0.0147 0.0070 'International Tables Vol C Tables 4.2.6.8 and 6.1.1.4'
H H 0.0000 0.0000 'International Tables Vol C Tables 4.2.6.8 and 6.1.1.4'
Cl Cl 0.3281 0.5435 'International Tables Vol C Tables 4.2.6.8 and 6.1.1.4'
O O 0.0412 0.0250 'International Tables Vol C Tables 4.2.6.8 and 6.1.1.4'
S S 0.2922 0.4242 'International Tables Vol C Tables 4.2.6.8 and 6.1.1.4'

loop_
_exptl_crystal_face_index_h
_exptl_crystal_face_index_k
_exptl_crystal_face_index_l
_exptl_crystal_face_perp_dist
2 1 5 0.1803
4 -11 0 0.0416
-1 -2 -5 0.2260
-4 11 0 0.0367
0 -3 5 0.1783
12 -4 0 0.0448
0 2 -5 0.2335
-13 4 0 0.0435
10 8 0 0.0969
10 8 -1 0.0246
-8 9 0 0.1438
-8 9 0 0.0502

loop_
_geom_angle_atom_site_label_1
_geom_angle_atom_site_label_2
_geom_angle_atom_site_label_3
_geom_angle
_geom_angle_site_symmetry_1
_geom_angle_site_symmetry_3
_geom_angle_publ_flag
C00O S003 C00I 93.8(4) . . ?
C00P S004 C00I 96.3(3) . . ?
C00Q S005 C00N 94.5(4) . . ?
C00N S006 C00R 90.7(5) . . ?
C00L O007 C00M 125.3(5) . . ?
C009 C008 C00A 119.7(4) . . ?
C009 C008 C00B 120.1(4) . . ?
C00B C008 C00A 120.2(4) . . ?
C00C C009 C008 118.7(5) . . ?
C00C C009 C00H 122.7(5) . . ?
C00H C009 C008 118.6(4) . . ?
C008 C00A C00B 116.4(4) . 2_655 ?
C00F C00A C008 116.2(4) . . ?
C00F C00A C00B 127.4(4) . 2_655 ?
C008 C00B C00A 117.7(4) . 2_655 ?
C00E C00B C008 116.3(4) . . ?
C00E C00B C00A 126.0(4) . 2_655 ?
C009 C00C C00M 118.4(6) . . ?
C00J C00C C009 121.0(5) . . ?
C00J C00C C00M 120.5(6) . . ?
C00B C00E Cl00 122.1(4) . . ?
C00J C00E Cl00 116.0(4) . . ?
C00J C00E C00B 121.7(5) . . ?
C00A C00F Cl1 121.9(4) . . ?
C00A C00F C00K 122.4(5) . . ?
C00K C00F Cl1 115.5(4) . . ?
C009 C00H C00L 117.8(6) . . ?
C00K C00H C009 121.5(4) . . ?
C00K C00H C00L 120.7(6) . . ?
S003 C00I S004 112.7(4) . . ?
C00N C00I S003 123.3(5) . . ?
C00N C00I S004 124.0(4) . . ?
C00C C00J C00E 120.1(5) . . ?
C00C C00J H00J 120.0 . . ?
C00E C00J H00J 120.0 . . ?
C00F C00K H00K 120.4 . . ?
C00H C00K C00F 119.2(5) . . ?
C00H C00K H00K 120.4 . . ?
O007 C00L C00H 118.1(6) . . ?
O00G C00L O007 118.5(6) . . ?
O00G C00L C00H 123.4(9) . . ?
O007 C00M C00C 117.8(7) . . ?
O00D C00M O007 116.6(6) . . ?
O00D C00M C00C 125.6(9) . . ?
S006 C00N S005 115.9(4) . . ?
C00I C00N S005 119.3(5) . . ?
C00I C00N S006 124.7(5) . . ?
S003 C00O H00O 119.7 . . ?
C00P C00O S003 120.6(7) . . ?
C00P C00O H00O 119.7 . . ?
S004 C00P H00P 121.7 . . ?
C00O C00P S004 116.6(7) . . ?
C00O C00P H00P 121.7 . . ?
S005 C00Q H00Q 117.2 . . ?
C00R C00Q S005 125.6(9) . . ?
C00R C00Q H00Q 117.2 . . ?
S006 C00R H00R 123.6 . . ?
C00Q C00R S006 112.8(9) . . ?
C00Q C00R H00R 123.6 . . ?
C00T O00S C00T 103(2) . 2_775 ?
O00S C00T H00A 107.8 . . ?
O00S C00T H00B 107.8 . . ?
O00S C00T C00U 118.0(19) . . ?
H00A C00T H00B 107.1 . . ?
C00U C00T H00A 107.8 . . ?
C00U C00T H00B 107.8 . . ?
C00T C00U C00U 99.4(10) . 2_775 ?
C00T C00U H00C 111.9 . . ?
C00T C00U H00D 111.9 . . ?
C00U C00U H00C 111.9 2_775 . ?
C00U C00U H00D 111.9 2_775 . ?
H00C C00U H00D 109.6 . . ?

loop_
_geom_bond_atom_site_label_1
_geom_bond_atom_site_label_2
_geom_bond_distance
_geom_bond_site_symmetry_2
_geom_bond_publ_flag
Cl00 C00E 1.725(5) . ?
Cl1 C00F 1.732(6) . ?
S003 C00I 1.749(5) . ?
S003 C00O 1.738(10) . ?
S004 C00I 1.762(7) . ?
S004 C00P 1.708(10) . ?
S005 C00N 1.763(6) . ?
S005 C00Q 1.506(15) . ?
S006 C00N 1.742(7) . ?
S006 C00R 1.810(12) . ?
O007 C00L 1.361(11) . ?
O007 C00M 1.383(11) . ?
C008 C009 1.415(6) . ?
C008 C00A 1.437(6) . ?
C008 C00B 1.427(6) . ?
C009 C00C 1.405(8) . ?
C009 C00H 1.408(8) . ?
C00A C00B 1.450(6) 2_655 ?
C00A C00F 1.394(6) . ?
C00B C00E 1.414(6) . ?
C00C C00J 1.365(9) . ?
C00C C00M 1.477(8) . ?
O00D C00M 1.175(10) . ?
C00E C00J 1.388(7) . ?
C00F C00K 1.398(7) . ?
O00G C00L 1.204(10) . ?
C00H C00K 1.356(9) . ?
C00H C00L 1.491(7) . ?
C00I C00N 1.320(9) . ?
C00J H00J 0.9300 . ?
C00K H00K 0.9300 . ?
C00O H00O 0.9300 . ?
C00O C00P 1.273(12) . ?
C00P H00P 0.9300 . ?
C00Q H00Q 0.9300 . ?
C00Q C00R 1.356(16) . ?
C00R H00R 0.9300 . ?
O00S C00T 1.364(17) 2_775 ?
O00S C00T 1.364(17) . ?
C00T H00A 0.9700 . ?
C00T H00B 0.9700 . ?
C00T C00U 1.51(3) . ?
C00U C00U 1.61(3) 2_775 ?
C00U H00C 0.9700 . ?
C00U H00D 0.9700 . ?

loop_
_exptl_oxdiff_crystal_face_indexfrac_h
_exptl_oxdiff_crystal_face_indexfrac_k
_exptl_oxdiff_crystal_face_indexfrac_l
_exptl_oxdiff_crystal_face_x
_exptl_oxdiff_crystal_face_y
_exptl_oxdiff_crystal_face_z
1.5194 0.6167 5.4755 0.1345 -0.3266 0.9356
4.3056 -10.8884 0.1106 -0.3581 0.8620 0.3587
-0.8416 -2.2819 -5.3986 -0.1881 0.4554 -0.8702
-4.2479 10.9061 0.0902 0.3629 -0.8736 -0.3243
0.3940 -2.5530 5.3794 0.1969 -0.0482 0.9792
12.4619 -4.1164 0.2882 -0.9092 0.2173 0.3552
0.0863 2.4074 -5.3973 -0.2332 0.0569 -0.9708
-12.5539 3.9327 0.1840 0.9358 -0.2237 -0.2723
9.9053 7.7255 -0.1336 -0.6870 -0.7248 -0.0510
9.5901 7.9355 -0.5567 -0.6819 -0.7193 -0.1329
-7.7638 9.3636 -0.0219 0.6053 -0.7085 -0.3628
-7.7573 9.3419 -0.3316 0.5911 -0.6920 -0.4145
